data_2229315
loop_
_publ_author_name
'Chen, Li'
'Xu, Nan'
'Powell, Douglas R.'
'Richter-Addo, George B.'

_publ_section_title
;
 Chloridonitrosyl[<i>meso</i>-5,10,15,20-tetrakis(<i>p</i>-tolyl)porphyrinato-\k^4^<i>N</i>,<i>N</i>',<i>N</i>'',<i>N</i>''']osmium(II)
 tetrahydrofuran tetrasolvate
;
_journal_coeditor_code NG5100
_journal_issue 2
_journal_name_full 'Acta Crystallographica Section E'
_journal_page_first m224
_journal_paper_doi 10.1107/S1600536811001401
_journal_volume 67
_journal_year 2011
_chemical_formula_iupac '[Os Cl (N O) (C48 H36 N4)], 4C4 H8 O'
_chemical_formula_moiety 'C48 H36 Cl N5 O Os, 4(C4 H8 O)'
_chemical_formula_sum 'C64 H68 Cl N5 O5 Os'
_chemical_formula_weight 1212.88
_chemical_name_systematic
;
Chloridonitrosyl[<i>meso</i>-5,10,15,20-tetrakis(<i>p</i>-tolyl)porphyrinato-
\k^4^<i>N</i>,<i>N</i>',<i>N</i>'',<i>N</i>''')osmium(II)
tetrahydrofuran tetrasolvate
;
_space_group_IT_number 85
_symmetry_cell_setting tetragonal
_symmetry_space_group_name_Hall '-P 4a'
_symmetry_space_group_name_H-M 'P 4/n :2'
_atom_sites_solution_hydrogens geom
_atom_sites_solution_primary direct
_atom_sites_solution_secondary difmap
_audit_creation_method SHELXL-97
_cell_angle_alpha 90.00
_cell_angle_beta 90.00
_cell_angle_gamma 90.00
_cell_formula_units_Z 2
_cell_length_a 16.905(2)
_cell_length_b 16.905
_cell_length_c 9.6220(19)
_cell_measurement_reflns_used 41
_cell_measurement_temperature 188(2)
_cell_measurement_theta_max 12.348
_cell_measurement_theta_min 6.872
_cell_volume 2749.8(6)
_computing_cell_refinement 'XSCANS (Siemens, 1994)'
_computing_data_collection 'XSCANS (Siemens, 1994)'
_computing_data_reduction 'SHELXTL (Sheldrick, 2008)'
_computing_molecular_graphics 'SHELXTL (Sheldrick, 2008)'
_computing_publication_material 'SHELXTL (Sheldrick, 2008)'
_computing_structure_refinement 'SHELXTL (Sheldrick, 2008)'
_computing_structure_solution 'SHELXTL (Sheldrick, 2008)'
_diffrn_ambient_temperature 188(2)
_diffrn_measured_fraction_theta_full 1.000
_diffrn_measured_fraction_theta_max 0.999
_diffrn_measurement_device_type 'Siemens P4'
_diffrn_measurement_method \w
_diffrn_radiation_monochromator graphite
_diffrn_radiation_source 'fine-focus sealed tube'
_diffrn_radiation_type MoK\a
_diffrn_radiation_wavelength 0.71073
_diffrn_reflns_av_R_equivalents 0.0239
_diffrn_reflns_av_sigmaI/netI 0.0220
_diffrn_reflns_limit_h_max 21
_diffrn_reflns_limit_h_min -1
_diffrn_reflns_limit_k_max 21
_diffrn_reflns_limit_k_min -14
_diffrn_reflns_limit_l_max 12
_diffrn_reflns_limit_l_min -12
_diffrn_reflns_number 8309
_diffrn_reflns_theta_full 25.00
_diffrn_reflns_theta_max 26.52
_diffrn_reflns_theta_min 2.12
_diffrn_standards_decay_% 6.7
_diffrn_standards_interval_count 97
_diffrn_standards_number 3
_exptl_absorpt_coefficient_mu 2.423
_exptl_absorpt_correction_T_max 0.3655
_exptl_absorpt_correction_T_min 0.3150
_exptl_absorpt_correction_type psi-scan
_exptl_absorpt_process_details '(North <i>et al.</i>, 1968)'
_exptl_crystal_colour purple
_exptl_crystal_density_diffrn 1.465
_exptl_crystal_density_method 'not measured'
_exptl_crystal_description block
_exptl_crystal_F_000 1240
_exptl_crystal_size_max 0.62
_exptl_crystal_size_mid 0.58
_exptl_crystal_size_min 0.52
_refine_diff_density_max 0.594
_refine_diff_density_min -1.461
_refine_ls_extinction_coef 0.00138(16)
_refine_ls_extinction_expression Fc^*^=kFc[1+0.001xFc^2^\l^3^/sin(2\q)]^-1/4^
_refine_ls_extinction_method 'SHELXTL (Sheldrick, 2008)'
_refine_ls_goodness_of_fit_ref 0.968
_refine_ls_hydrogen_treatment constr
_refine_ls_matrix_type full
_refine_ls_number_parameters 187
_refine_ls_number_reflns 2859
_refine_ls_number_restraints 1
_refine_ls_restrained_S_all 0.968
_refine_ls_R_factor_all 0.0230
_refine_ls_R_factor_gt 0.0215
_refine_ls_shift/su_max 0.001
_refine_ls_shift/su_mean 0.000
_refine_ls_structure_factor_coef Fsqd
_refine_ls_weighting_details 'calc w=1/[\s^2^(Fo^2^)+(0.0400P)^2^+0.9500P] where P=(Fo^2^+2Fc^2^)/3'
_refine_ls_weighting_scheme calc
_refine_ls_wR_factor_gt 0.0569
_refine_ls_wR_factor_ref 0.0580
_reflns_number_gt 2749
_reflns_number_total 2859
_reflns_threshold_expression I>2\s(I)
_cod_data_source_file ng5100.cif
_cod_data_source_block I
_cod_original_cell_volume 2749.8(8)
_cod_original_sg_symbol_H-M 'P 4/n'
_cod_database_code 2229315
_cod_database_fobs_code 2229315

loop_
_symmetry_equiv_pos_as_xyz
'x, y, z'
'-x+1/2, -y+1/2, z'
'-y+1/2, x, z'
'y, -x+1/2, z'
'-x, -y, -z'
'x-1/2, y-1/2, -z'
'y-1/2, -x, -z'
'-y, x-1/2, -z'

loop_
_atom_site_type_symbol
_atom_site_label
_atom_site_fract_x
_atom_site_fract_y
_atom_site_fract_z
_atom_site_U_iso_or_equiv
_atom_site_adp_type
_atom_site_calc_flag
_atom_site_refinement_flags
_atom_site_occupancy
_atom_site_disorder_assembly
_atom_site_disorder_group
Os Os1 0.2500 0.2500 0.764201(16) 0.02581(8) Uani d S 1 . .
N N1 0.35454(11) 0.31287(11) 0.76484(15) 0.0223(3) Uani d . 1 A .
C C1 0.42941(13) 0.28109(14) 0.76543(17) 0.0245(4) Uani d . 1 . .
C C2 0.48571(14) 0.34489(15) 0.76709(19) 0.0298(5) Uani d . 1 A .
H H2 0.5417 0.3397 0.7685 0.036 Uiso calc R 1 . .
C C3 0.44474(14) 0.41381(15) 0.76625(19) 0.0294(5) Uani d . 1 . .
H H3 0.4666 0.4656 0.7661 0.035 Uiso calc R 1 A .
C C4 0.36169(14) 0.39376(13) 0.76565(18) 0.0245(4) Uani d . 1 A .
C C5 0.44808(13) 0.20028(14) 0.76528(17) 0.0246(4) Uani d . 1 A .
C C6 0.53430(14) 0.17924(14) 0.76365(18) 0.0254(4) Uani d . 1 . .
C C7 0.57898(12) 0.19002(13) 0.6443(2) 0.0308(4) Uani d . 1 A .
H H7 0.5545 0.2103 0.5629 0.037 Uiso calc R 1 . .
C C8 0.65901(12) 0.17163(13) 0.6424(2) 0.0318(5) Uani d . 1 . .
H H8 0.6883 0.1787 0.5591 0.038 Uiso calc R 1 A .
C C9 0.69700(14) 0.14299(15) 0.76017(18) 0.0279(5) Uani d . 1 A .
C C10 0.65179(13) 0.13145(14) 0.8786(2) 0.0361(5) Uani d . 1 . .
H H10 0.6761 0.1112 0.9602 0.043 Uiso calc R 1 A .
C C11 0.57146(12) 0.14902(14) 0.8803(2) 0.0350(5) Uani d . 1 A .
H H11 0.5417 0.1402 0.9625 0.042 Uiso calc R 1 . .
C C12 0.78439(16) 0.12540(19) 0.7586(2) 0.0390(6) Uani d . 1 . .
H H12A 0.7967 0.0865 0.8309 0.058 Uiso d R 1 A .
H H12B 0.8140 0.1742 0.7763 0.058 Uiso d R 1 . .
H H12C 0.7993 0.1041 0.6676 0.058 Uiso d R 1 . .
N N2 0.2500 0.2500 0.5792(16) 0.031(4) Uani d SP 0.511(12) A 1
O O1 0.2500 0.2500 0.4507(15) 0.057(2) Uani d SP 0.511(12) A 1
Cl Cl1 0.2500 0.2500 0.9929(8) 0.031(2) Uani d SP 0.511(12) A 1
N N2' 0.2500 0.2500 0.953(3) 0.040(8) Uani d SP 0.486(12) A 2
O O1' 0.2500 0.2500 1.0823(14) 0.048(2) Uani d SP 0.486(12) A 2
Cl Cl1' 0.2500 0.2500 0.5339(5) 0.0303(18) Uani d SP 0.486(12) A 2
O O1S 0.39867(19) 0.45886(16) 0.2341(2) 0.0674(7) Uani d . 1 . .
C C1S 0.3997(2) 0.4362(2) 0.3748(3) 0.0680(9) Uani d . 1 . .
H H1SA 0.3451 0.4329 0.4117 0.082 Uiso calc R 1 . .
H H1SB 0.4297 0.4750 0.4308 0.082 Uiso calc R 1 . .
C C2S 0.43853(19) 0.3572(2) 0.3803(3) 0.0657(8) Uani d . 1 . .
H H2SA 0.4198 0.3261 0.4610 0.079 Uiso calc R 1 . .
H H2SB 0.4968 0.3622 0.3847 0.079 Uiso calc R 1 . .
C C3S 0.4123(3) 0.3206(2) 0.2450(3) 0.0567(8) Uani d . 1 . .
H H3SA 0.4515 0.2817 0.2109 0.068 Uiso calc R 1 . .
H H3SB 0.3603 0.2944 0.2548 0.068 Uiso calc R 1 . .
C C4S 0.40732(18) 0.39121(18) 0.1500(3) 0.0550(7) Uani d . 1 . .
H H4SA 0.4559 0.3954 0.0931 0.066 Uiso calc R 1 . .
H H4SB 0.3614 0.3859 0.0867 0.066 Uiso calc R 1 . .

loop_
_atom_site_aniso_label
_atom_site_aniso_U_11
_atom_site_aniso_U_22
_atom_site_aniso_U_33
_atom_site_aniso_U_12
_atom_site_aniso_U_13
_atom_site_aniso_U_23
Os1 0.01638(8) 0.01638(8) 0.04466(12) 0.000 0.000 0.000
N1 0.0171(8) 0.0180(8) 0.0317(8) -0.0005(7) -0.0002(5) 0.0002(5)
C1 0.0190(10) 0.0258(11) 0.0287(9) -0.0003(8) -0.0006(6) -0.0003(7)
C2 0.0227(11) 0.0288(12) 0.0381(11) -0.0019(9) -0.0003(7) -0.0016(7)
C3 0.0249(11) 0.0264(11) 0.0369(11) -0.0050(9) 0.0009(7) -0.0010(7)
C4 0.0244(11) 0.0202(10) 0.0288(9) -0.0035(8) 0.0008(7) -0.0008(6)
C5 0.0195(10) 0.0265(11) 0.0278(9) 0.0015(8) -0.0005(6) -0.0004(7)
C6 0.0204(10) 0.0231(11) 0.0326(10) 0.0001(8) -0.0017(7) -0.0027(7)
C7 0.0261(10) 0.0356(11) 0.0308(9) 0.0044(9) -0.0012(7) 0.0059(8)
C8 0.0259(10) 0.0370(12) 0.0324(10) 0.0024(9) 0.0043(7) 0.0051(8)
C9 0.0207(11) 0.0267(12) 0.0363(11) 0.0023(9) -0.0014(7) -0.0016(7)
C10 0.0283(11) 0.0491(14) 0.0309(10) 0.0070(10) -0.0048(8) 0.0054(9)
C11 0.0259(10) 0.0500(14) 0.0292(10) 0.0044(9) 0.0020(8) 0.0035(9)
C12 0.0240(12) 0.0486(17) 0.0443(13) 0.0071(11) -0.0008(8) 0.0045(9)
N2 0.034(4) 0.034(4) 0.025(11) 0.000 0.000 0.000
O1 0.077(5) 0.077(5) 0.016(5) 0.000 0.000 0.000
Cl1 0.0298(11) 0.0298(11) 0.032(6) 0.000 0.000 0.000
N2' 0.039(5) 0.039(5) 0.04(2) 0.000 0.000 0.000
O1' 0.065(4) 0.065(4) 0.015(5) 0.000 0.000 0.000
Cl1' 0.0354(10) 0.0354(10) 0.020(5) 0.000 0.000 0.000
O1S 0.0723(18) 0.0438(14) 0.0861(17) 0.0008(13) -0.0012(11) 0.0023(9)
C1S 0.0578(19) 0.077(2) 0.0693(19) 0.0008(16) 0.0034(15) -0.0246(17)
C2S 0.0583(19) 0.089(2) 0.0504(16) 0.0095(16) -0.0073(13) 0.0021(15)
C3S 0.060(2) 0.0456(19) 0.0643(19) 0.0071(17) -0.0055(12) -0.0029(11)
C4S 0.0531(17) 0.0637(19) 0.0480(14) -0.0037(14) -0.0013(12) 0.0037(12)

loop_
_atom_type_symbol
_atom_type_description
_atom_type_scat_dispersion_real
_atom_type_scat_dispersion_imag
_atom_type_scat_source
C C 0.0033 0.0016 'International Tables Vol C Tables 4.2.6.8 and 6.1.1.4'
H H 0.0000 0.0000 'International Tables Vol C Tables 4.2.6.8 and 6.1.1.4'
N N 0.0061 0.0033 'International Tables Vol C Tables 4.2.6.8 and 6.1.1.4'
O O 0.0106 0.0060 'International Tables Vol C Tables 4.2.6.8 and 6.1.1.4'
Cl Cl 0.1484 0.1585 'International Tables Vol C Tables 4.2.6.8 and 6.1.1.4'
Os Os -1.2165 7.6030 'International Tables Vol C Tables 4.2.6.8 and 6.1.1.4'

loop_
_geom_angle_atom_site_label_1
_geom_angle_atom_site_label_2
_geom_angle_atom_site_label_3
_geom_angle_site_symmetry_1
_geom_angle_site_symmetry_3
_geom_angle
_geom_angle_publ_flag
N2 Os1 N1 . . 90.17(4) ?
N2' Os1 N1 . . 89.83(4) ?
N1 Os1 N1 . 4 90.0 ?
N2' Os1 Cl1' . . 180.000(5) ?
N1 Os1 Cl1' . . 90.17(4) ?
C4 N1 C1 . . 107.95(19) ?
C4 N1 Os1 . . 126.07(15) ?
C1 N1 Os1 . . 125.98(15) ?
N1 C1 C5 . . 126.0(2) ?
N1 C1 C2 . . 108.4(2) ?
C5 C1 C2 . . 125.6(2) ?
C3 C2 C1 . . 107.8(2) ?
C3 C2 H2 . . 126.1 ?
C1 C2 H2 . . 126.1 ?
C2 C3 C4 . . 107.2(2) ?
C2 C3 H3 . . 126.4 ?
C4 C3 H3 . . 126.4 ?
N1 C4 C5 . 3 126.2(2) ?
N1 C4 C3 . . 108.6(2) ?
C5 C4 C3 3 . 125.2(2) ?
C4 C5 C1 4 . 125.8(2) ?
C4 C5 C6 4 . 117.5(2) ?
C1 C5 C6 . . 116.7(2) ?
C11 C6 C7 . . 118.2(2) ?
C11 C6 C5 . . 121.33(18) ?
C7 C6 C5 . . 120.45(18) ?
C6 C7 C8 . . 120.84(19) ?
C6 C7 H7 . . 119.6 ?
C8 C7 H7 . . 119.6 ?
C7 C8 C9 . . 121.17(19) ?
C7 C8 H8 . . 119.4 ?
C9 C8 H8 . . 119.4 ?
C10 C9 C8 . . 117.7(2) ?
C10 C9 C12 . . 121.40(18) ?
C8 C9 C12 . . 120.91(18) ?
C9 C10 C11 . . 121.2(2) ?
C9 C10 H10 . . 119.4 ?
C11 C10 H10 . . 119.4 ?
C6 C11 C10 . . 120.9(2) ?
C6 C11 H11 . . 119.6 ?
C10 C11 H11 . . 119.6 ?
C9 C12 H12A . . 109.5 ?
C9 C12 H12B . . 109.5 ?
H12A C12 H12B . . 109.5 ?
C9 C12 H12C . . 109.5 ?
H12A C12 H12C . . 109.5 ?
H12B C12 H12C . . 109.5 ?
O1 N2 Os1 . . 180.000(2) ?
O1' N2' Os1 . . 180.000(4) ?
C1S O1S C4S . . 109.3(2) ?
O1S C1S C2S . . 106.5(2) ?
O1S C1S H1SA . . 110.4 ?
C2S C1S H1SA . . 110.4 ?
O1S C1S H1SB . . 110.4 ?
C2S C1S H1SB . . 110.4 ?
H1SA C1S H1SB . . 108.6 ?
C1S C2S C3S . . 102.0(3) ?
C1S C2S H2SA . . 111.4 ?
C3S C2S H2SA . . 111.4 ?
C1S C2S H2SB . . 111.4 ?
C3S C2S H2SB . . 111.4 ?
H2SA C2S H2SB . . 109.2 ?
C4S C3S C2S . . 102.4(3) ?
C4S C3S H3SA . . 111.3 ?
C2S C3S H3SA . . 111.3 ?
C4S C3S H3SB . . 111.3 ?
C2S C3S H3SB . . 111.3 ?
H3SA C3S H3SB . . 109.2 ?
O1S C4S C3S . . 107.5(2) ?
O1S C4S H4SA . . 110.2 ?
C3S C4S H4SA . . 110.2 ?
O1S C4S H4SB . . 110.2 ?
C3S C4S H4SB . . 110.2 ?
H4SA C4S H4SB . . 108.5 ?

loop_
_geom_bond_atom_site_label_1
_geom_bond_atom_site_label_2
_geom_bond_site_symmetry_2
_geom_bond_distance
_geom_bond_publ_flag
Os1 N2 . 1.780(16) ?
Os1 N2' . 1.81(3) ?
Os1 N1 3 2.0622(19) ?
Os1 N1 . 2.0622(19) ?
Os1 Cl1 . 2.201(8) ?
Os1 Cl1' . 2.216(8) ?
N1 C4 . 1.373(3) ?
N1 C1 . 1.375(3) ?
C1 C5 . 1.402(3) ?
C1 C2 . 1.439(3) ?
C2 C3 . 1.355(4) ?
C2 H2 . 0.9500 ?
C3 C4 . 1.444(3) ?
C3 H3 . 0.9500 ?
C4 C5 3 1.393(3) ?
C5 C6 . 1.500(3) ?
C6 C11 . 1.384(3) ?
C6 C7 . 1.386(3) ?
C7 C8 . 1.388(3) ?
C7 H7 . 0.9500 ?
C8 C9 . 1.389(3) ?
C8 H8 . 0.9500 ?
C9 C10 . 1.386(3) ?
C9 C12 . 1.507(3) ?
C10 C11 . 1.390(3) ?
C10 H10 . 0.9500 ?
C11 H11 . 0.9500 ?
C12 H12A . 0.9800 ?
C12 H12B . 0.9800 ?
C12 H12C . 0.9800 ?
N2 O1 . 1.237(16) ?
N2' O1' . 1.25(2) ?
O1S C1S . 1.407(4) ?
O1S C4S . 1.408(4) ?
C1S C2S . 1.488(5) ?
C1S H1SA . 0.9900 ?
C1S H1SB . 0.9900 ?
C2S C3S . 1.508(4) ?
C2S H2SA . 0.9900 ?
C2S H2SB . 0.9900 ?
C3S C4S . 1.506(4) ?
C3S H3SA . 0.9900 ?
C3S H3SB . 0.9900 ?
C4S H4SA . 0.9900 ?
C4S H4SB . 0.9900 ?

loop_
_geom_torsion_atom_site_label_1
_geom_torsion_atom_site_label_2
_geom_torsion_atom_site_label_3
_geom_torsion_atom_site_label_4
_geom_torsion_site_symmetry_1
_geom_torsion_site_symmetry_2
_geom_torsion_site_symmetry_3
_geom_torsion_site_symmetry_4
_geom_torsion
_geom_torsion_publ_flag
N2 Os1 N1 C4 . . . . 90.28(13) ?
N2' Os1 N1 C4 . . . . -89.72(13) ?
N1 Os1 N1 C4 3 . . . 0.11(17) ?
N1 Os1 N1 C4 4 . . . -179.55(11) ?
Cl1 Os1 N1 C4 . . . . -89.72(13) ?
Cl1' Os1 N1 C4 . . . . 90.28(13) ?
N2 Os1 N1 C1 . . . . -90.17(13) ?
N2' Os1 N1 C1 . . . . 89.83(13) ?
N1 Os1 N1 C1 3 . . . 179.66(10) ?
N1 Os1 N1 C1 4 . . . 0.00(16) ?
Cl1 Os1 N1 C1 . . . . 89.83(13) ?
Cl1' Os1 N1 C1 . . . . -90.17(13) ?
C4 N1 C1 C5 . . . . 179.82(16) ?
Os1 N1 C1 C5 . . . . 0.2(2) ?
C4 N1 C1 C2 . . . . 0.18(19) ?
Os1 N1 C1 C2 . . . . -179.44(12) ?
N1 C1 C2 C3 . . . . -0.5(2) ?
C5 C1 C2 C3 . . . . 179.82(17) ?
C1 C2 C3 C4 . . . . 0.6(2) ?
C1 N1 C4 C5 . . . 3 179.94(16) ?
Os1 N1 C4 C5 . . . 3 -0.4(2) ?
C1 N1 C4 C3 . . . . 0.22(19) ?
Os1 N1 C4 C3 . . . . 179.84(11) ?
C2 C3 C4 N1 . . . . -0.6(2) ?
C2 C3 C4 C5 . . . 3 179.72(17) ?
N1 C1 C5 C4 . . . 4 -0.5(3) ?
C2 C1 C5 C4 . . . 4 179.04(17) ?
N1 C1 C5 C6 . . . . 179.03(15) ?
C2 C1 C5 C6 . . . . -1.4(3) ?
C4 C5 C6 C11 4 . . . -73.1(3) ?
C1 C5 C6 C11 . . . . 107.3(2) ?
C4 C5 C6 C7 4 . . . 107.2(2) ?
C1 C5 C6 C7 . . . . -72.4(3) ?
C11 C6 C7 C8 . . . . -0.6(3) ?
C5 C6 C7 C8 . . . . 179.2(2) ?
C6 C7 C8 C9 . . . . -0.9(3) ?
C7 C8 C9 C10 . . . . 1.7(3) ?
C7 C8 C9 C12 . . . . -178.2(2) ?
C8 C9 C10 C11 . . . . -0.9(3) ?
C12 C9 C10 C11 . . . . 178.9(2) ?
C7 C6 C11 C10 . . . . 1.3(3) ?
C5 C6 C11 C10 . . . . -178.5(2) ?
C9 C10 C11 C6 . . . . -0.5(4) ?
C4S O1S C1S C2S . . . . 20.6(4) ?
O1S C1S C2S C3S . . . . -33.6(4) ?
C1S C2S C3S C4S . . . . 32.9(4) ?
C1S O1S C4S C3S . . . . 1.3(4) ?
C2S C3S C4S O1S . . . . -22.0(4) ?
